data_7153395
loop_
_publ_author_name
'Banide, Emilie V.'
'O'Connor, Crystal'
'Fortune, Natasha'
'Ortin, Yannick'
'Milosevic, Sandra'
'M\"uller-Bunz, Helge'
'McGlinchey, Michael J.'

_publ_section_title
;
 Syntheses, X-ray crystal structures and reactivity of fluorenylidene- and
 dibenzosuberenylidene-allenes: convenient precursors to
 dispirotetracenes, di-indenotetracenes and
 2-phenyl-11bH-dibenz[cd,h]azulene.
;
_journal_issue 17
_journal_name_full 'Organic &amp; biomolecular chemistry'
_journal_page_first 3997
_journal_page_last 4010
_journal_paper_doi 10.1039/c004868b
_journal_volume 8
_journal_year 2010
_chemical_absolute_configuration ad
_chemical_formula_moiety 'C23 H15 Br'
_chemical_formula_sum 'C23 H15 Br'
_chemical_formula_weight 371.26
_chemical_name_systematic
;
?
;
_space_group_IT_number 19
_symmetry_cell_setting orthorhombic
_symmetry_space_group_name_Hall 'P 2ac 2ab'
_symmetry_space_group_name_H-M 'P 21 21 21'
_atom_sites_solution_hydrogens geom
_atom_sites_solution_primary direct
_atom_sites_solution_secondary difmap
_audit_creation_method SHELXL-97
_cell_angle_alpha 90.00
_cell_angle_beta 90.00
_cell_angle_gamma 90.00
_cell_formula_units_Z 4
_cell_length_a 6.1828(8)
_cell_length_b 9.6681(12)
_cell_length_c 27.580(4)
_cell_measurement_reflns_used 7228
_cell_measurement_temperature 100(2)
_cell_measurement_theta_max 30.36
_cell_measurement_theta_min 2.23
_cell_volume 1648.6(4)
_computing_cell_refinement 'Bruker SAINT'
_computing_data_collection 'Bruker SMART'
_computing_data_reduction 'Bruker SAINT'
_computing_molecular_graphics 'Bruker SHELXTL'
_computing_publication_material 'Bruker SHELXTL'
_computing_structure_refinement 'SHELXL-97 (Sheldrick, 1997)'
_computing_structure_solution 'SHELXS-97 (Sheldrick, 1990)'
_diffrn_ambient_temperature 100(2)
_diffrn_detector_area_resol_mean 8.366
_diffrn_measured_fraction_theta_full 0.996
_diffrn_measured_fraction_theta_max 0.996
_diffrn_measurement_device_type 'CCD area detector'
_diffrn_measurement_method '\f and \w scans'
_diffrn_radiation_monochromator graphite
_diffrn_radiation_source 'sealed tube'
_diffrn_radiation_type MoK\a
_diffrn_radiation_wavelength 0.71073
_diffrn_reflns_av_R_equivalents 0.0474
_diffrn_reflns_av_sigmaI/netI 0.0268
_diffrn_reflns_limit_h_max 8
_diffrn_reflns_limit_h_min -8
_diffrn_reflns_limit_k_max 13
_diffrn_reflns_limit_k_min -13
_diffrn_reflns_limit_l_max 38
_diffrn_reflns_limit_l_min -38
_diffrn_reflns_number 34485
_diffrn_reflns_theta_full 30.00
_diffrn_reflns_theta_max 30.00
_diffrn_reflns_theta_min 2.23
_exptl_absorpt_coefficient_mu 2.493
_exptl_absorpt_correction_T_max 0.9518
_exptl_absorpt_correction_T_min 0.5937
_exptl_absorpt_correction_type multi-scan
_exptl_absorpt_process_details
;
SADABS v.2.10 (Bruker,2003) was used for absorption correction.
R(int) for selected reflections was 0.128 before and 0.046 after
correction. The Ratio of minimum to maximum transmission is 0.623764.
The \l/2 correction factor is 0.0015.
;
_exptl_crystal_colour yellow
_exptl_crystal_density_diffrn 1.496
_exptl_crystal_density_method 'not measured'
_exptl_crystal_description plate
_exptl_crystal_F_000 752
_exptl_crystal_size_max 0.30
_exptl_crystal_size_mid 0.20
_exptl_crystal_size_min 0.02
_refine_diff_density_max 1.905
_refine_diff_density_min -0.365
_refine_diff_density_rms 0.136
_refine_ls_abs_structure_details 'Flack H D (1983), Acta Cryst. A39, 876-881'
_refine_ls_abs_structure_Flack -0.005(7)
_refine_ls_extinction_method none
_refine_ls_goodness_of_fit_ref 1.110
_refine_ls_hydrogen_treatment constr
_refine_ls_matrix_type full
_refine_ls_number_parameters 217
_refine_ls_number_reflns 4803
_refine_ls_number_restraints 0
_refine_ls_restrained_S_all 1.110
_refine_ls_R_factor_all 0.0386
_refine_ls_R_factor_gt 0.0362
_refine_ls_shift/su_max 0.003
_refine_ls_shift/su_mean 0.000
_refine_ls_structure_factor_coef Fsqd
_refine_ls_weighting_details 'calc w=1/[\s^2^(Fo^2^)+(0.0636P)^2^+0.1289P] where P=(Fo^2^+2Fc^2^)/3'
_refine_ls_weighting_scheme calc
_refine_ls_wR_factor_gt 0.0897
_refine_ls_wR_factor_ref 0.0914
_reflns_number_gt 4572
_reflns_number_total 4803
_reflns_threshold_expression I>2\s(I)
_cod_data_source_file c004868b.txt
_cod_data_source_block mjm118(20a)
_cod_database_code 7153395

loop_
_symmetry_equiv_pos_as_xyz
'x, y, z'
'-x+1/2, -y, z+1/2'
'-x, y+1/2, -z+1/2'
'x+1/2, -y+1/2, -z'

loop_
_atom_site_label
_atom_site_type_symbol
_atom_site_fract_x
_atom_site_fract_y
_atom_site_fract_z
_atom_site_U_iso_or_equiv
_atom_site_adp_type
_atom_site_occupancy
_atom_site_symmetry_multiplicity
_atom_site_calc_flag
_atom_site_refinement_flags
C1 C 1.0187(4) 0.9341(2) 0.88111(8) 0.0206(4) Uani 1 1 d .
H1 H 1.1428 0.9901 0.8862 0.025 Uiso 1 1 calc R
C2 C 0.8523(5) 0.9849(3) 0.85289(9) 0.0242(5) Uani 1 1 d .
H2 H 0.8626 1.0746 0.8390 0.029 Uiso 1 1 calc R
C3 C 0.6711(4) 0.9050(3) 0.84495(8) 0.0231(4) Uani 1 1 d .
H3 H 0.5545 0.9399 0.8262 0.028 Uiso 1 1 calc R
C4 C 0.6606(4) 0.7730(2) 0.86468(8) 0.0185(4) Uani 1 1 d .
H4 H 0.5366 0.7176 0.8586 0.022 Uiso 1 1 calc R
C4A C 0.8280(3) 0.7194(2) 0.89329(7) 0.0147(4) Uani 1 1 d .
C5 C 0.8057(3) 0.5726(2) 0.90911(8) 0.0154(4) Uani 1 1 d .
C5A C 0.8731(4) 0.5199(2) 0.95751(7) 0.0153(4) Uani 1 1 d .
C6 C 0.7360(4) 0.4232(2) 0.97928(8) 0.0183(4) Uani 1 1 d .
H6 H 0.6036 0.4003 0.9637 0.022 Uiso 1 1 calc R
C7 C 0.7868(5) 0.3599(2) 1.02275(8) 0.0210(4) Uani 1 1 d .
H7 H 0.6908 0.2945 1.0368 0.025 Uiso 1 1 calc R
C8 C 0.9808(4) 0.3933(2) 1.04575(8) 0.0213(4) Uani 1 1 d .
H8 H 1.0193 0.3496 1.0754 0.026 Uiso 1 1 calc R
C9 C 1.1165(4) 0.4902(2) 1.02518(8) 0.0200(4) Uani 1 1 d .
H9 H 1.2483 0.5122 1.0411 0.024 Uiso 1 1 calc R
C9A C 1.0661(4) 0.5574(2) 0.98145(8) 0.0158(4) Uani 1 1 d .
C10 C 1.2186(4) 0.6617(2) 0.96510(8) 0.0195(4) Uani 1 1 d .
H10 H 1.3574 0.6569 0.9798 0.023 Uiso 1 1 calc R
C11 C 1.1948(4) 0.7635(2) 0.93269(8) 0.0191(4) Uani 1 1 d .
H11 H 1.3189 0.8203 0.9286 0.023 Uiso 1 1 calc R
C11A C 1.0107(4) 0.8021(2) 0.90260(8) 0.0163(4) Uani 1 1 d .
C12 C 0.7012(4) 0.4873(2) 0.87984(7) 0.0175(4) Uani 1 1 d .
C13 C 0.5800(4) 0.4086(2) 0.85313(7) 0.0159(4) Uani 1 1 d .
Br Br 0.27865(4) 0.40130(2) 0.871959(8) 0.02068(7) Uani 1 1 d .
C14 C 0.6399(4) 0.3292(2) 0.80952(7) 0.0155(4) Uani 1 1 d .
C15 C 0.5090(4) 0.2266(2) 0.78929(9) 0.0215(5) Uani 1 1 d .
H15 H 0.3738 0.2051 0.8038 0.026 Uiso 1 1 calc R
C16 C 0.5756(5) 0.1561(3) 0.74808(9) 0.0276(5) Uani 1 1 d .
H16 H 0.4859 0.0861 0.7347 0.033 Uiso 1 1 calc R
C17 C 0.7712(5) 0.1867(3) 0.72643(9) 0.0308(6) Uani 1 1 d .
H17 H 0.8154 0.1383 0.6981 0.037 Uiso 1 1 calc R
C18 C 0.9036(5) 0.2886(3) 0.74619(9) 0.0284(5) Uani 1 1 d .
H18 H 1.0385 0.3098 0.7315 0.034 Uiso 1 1 calc R
C19 C 0.8382(4) 0.3591(2) 0.78728(8) 0.0207(4) Uani 1 1 d .
H19 H 0.9290 0.4287 0.8006 0.025 Uiso 1 1 calc R

loop_
_atom_site_aniso_label
_atom_site_aniso_U_11
_atom_site_aniso_U_22
_atom_site_aniso_U_33
_atom_site_aniso_U_23
_atom_site_aniso_U_13
_atom_site_aniso_U_12
C1 0.0264(11) 0.0201(10) 0.0152(10) -0.0019(7) 0.0041(8) -0.0052(8)
C2 0.0327(12) 0.0242(11) 0.0158(10) 0.0018(8) 0.0050(9) -0.0011(10)
C3 0.0284(11) 0.0265(10) 0.0142(9) 0.0027(9) 0.0010(8) 0.0029(10)
C4 0.0210(10) 0.0245(10) 0.0100(9) -0.0013(7) 0.0008(7) -0.0014(8)
C4A 0.0174(10) 0.0193(9) 0.0074(8) -0.0009(7) 0.0013(7) -0.0011(7)
C5 0.0157(9) 0.0173(9) 0.0132(9) -0.0011(7) -0.0014(7) -0.0007(7)
C5A 0.0199(10) 0.0159(9) 0.0101(9) -0.0041(7) -0.0008(7) 0.0014(8)
C6 0.0224(10) 0.0185(9) 0.0141(9) -0.0024(7) -0.0014(8) -0.0023(8)
C7 0.0286(11) 0.0183(9) 0.0160(10) -0.0012(7) -0.0015(9) -0.0007(9)
C8 0.0318(12) 0.0195(10) 0.0127(9) -0.0023(8) -0.0045(8) 0.0036(10)
C9 0.0237(11) 0.0215(10) 0.0147(10) -0.0052(8) -0.0047(8) 0.0037(9)
C9A 0.0185(10) 0.0169(9) 0.0121(9) -0.0055(7) -0.0006(7) 0.0017(7)
C10 0.0160(9) 0.0220(10) 0.0204(10) -0.0060(8) -0.0023(9) 0.0000(9)
C11 0.0171(10) 0.0227(10) 0.0175(10) -0.0062(7) 0.0015(8) -0.0031(8)
C11A 0.0176(10) 0.0204(9) 0.0109(9) -0.0035(8) 0.0027(7) -0.0007(8)
C12 0.0208(10) 0.0208(9) 0.0109(9) -0.0006(7) 0.0002(8) -0.0003(8)
C13 0.0190(9) 0.0178(9) 0.0109(8) -0.0004(8) -0.0028(7) 0.0007(9)
Br 0.01820(10) 0.02756(11) 0.01629(11) -0.00013(8) 0.00014(7) -0.00011(8)
C14 0.0218(10) 0.0158(9) 0.0089(9) 0.0003(7) -0.0045(7) 0.0009(7)
C15 0.0284(12) 0.0197(10) 0.0164(11) -0.0020(8) -0.0046(9) -0.0024(9)
C16 0.0433(15) 0.0238(11) 0.0158(11) -0.0071(9) -0.0090(11) 0.0005(11)
C17 0.0464(17) 0.0335(12) 0.0125(10) -0.0060(9) -0.0040(10) 0.0141(13)
C18 0.0307(13) 0.0380(13) 0.0166(11) 0.0034(10) 0.0030(9) 0.0058(11)
C19 0.0230(11) 0.0245(10) 0.0144(10) 0.0004(8) -0.0016(8) -0.0005(8)

loop_
_atom_type_symbol
_atom_type_description
_atom_type_scat_dispersion_real
_atom_type_scat_dispersion_imag
_atom_type_scat_source
C C 0.0033 0.0016 'International Tables Vol C Tables 4.2.6.8 and 6.1.1.4'
H H 0.0000 0.0000 'International Tables Vol C Tables 4.2.6.8 and 6.1.1.4'
Br Br -0.2901 2.4595 'International Tables Vol C Tables 4.2.6.8 and 6.1.1.4'

loop_
_geom_angle_atom_site_label_1
_geom_angle_atom_site_label_2
_geom_angle_atom_site_label_3
_geom_angle
C2 C1 C11A 122.3(2)
C2 C1 H1 118.9
C11A C1 H1 118.9
C3 C2 C1 119.7(2)
C3 C2 H2 120.1
C1 C2 H2 120.1
C2 C3 C4 119.4(2)
C2 C3 H3 120.3
C4 C3 H3 120.3
C3 C4 C4A 121.7(2)
C3 C4 H4 119.1
C4A C4 H4 119.1
C4 C4A C11A 119.1(2)
C4 C4A C5 116.64(19)
C11A C4A C5 124.2(2)
C12 C5 C5A 118.10(19)
C12 C5 C4A 117.38(19)
C5A C5 C4A 124.22(18)
C6 C5A C9A 119.0(2)
C6 C5A C5 116.39(19)
C9A C5A C5 124.6(2)
C7 C6 C5A 122.1(2)
C7 C6 H6 119.0
C5A C6 H6 119.0
C6 C7 C8 119.2(2)
C6 C7 H7 120.4
C8 C7 H7 120.4
C9 C8 C7 119.5(2)
C9 C8 H8 120.2
C7 C8 H8 120.2
C8 C9 C9A 122.2(2)
C8 C9 H9 118.9
C9A C9 H9 118.9
C9 C9A C5A 118.0(2)
C9 C9A C10 116.4(2)
C5A C9A C10 125.6(2)
C11 C10 C9A 130.3(2)
C11 C10 H10 114.8
C9A C10 H10 114.8
C10 C11 C11A 130.9(2)
C10 C11 H11 114.5
C11A C11 H11 114.5
C4A C11A C1 117.8(2)
C4A C11A C11 125.8(2)
C1 C11A C11 116.4(2)
C13 C12 C5 173.9(2)
C12 C13 C14 128.6(2)
C12 C13 Br 115.15(17)
C14 C13 Br 116.24(16)
C15 C14 C19 118.6(2)
C15 C14 C13 123.4(2)
C19 C14 C13 118.0(2)
C16 C15 C14 120.3(3)
C16 C15 H15 119.9
C14 C15 H15 119.9
C17 C16 C15 120.6(2)
C17 C16 H16 119.7
C15 C16 H16 119.7
C16 C17 C18 119.8(2)
C16 C17 H17 120.1
C18 C17 H17 120.1
C19 C18 C17 119.8(3)
C19 C18 H18 120.1
C17 C18 H18 120.1
C18 C19 C14 120.9(2)
C18 C19 H19 119.6
C14 C19 H19 119.6

loop_
_geom_bond_atom_site_label_1
_geom_bond_atom_site_label_2
_geom_bond_distance
C1 C2 1.380(4)
C1 C11A 1.408(3)
C1 H1 0.9500
C2 C3 1.378(4)
C2 H2 0.9500
C3 C4 1.389(3)
C3 H3 0.9500
C4 C4A 1.401(3)
C4 H4 0.9500
C4A C11A 1.408(3)
C4A C5 1.491(3)
C5 C12 1.322(3)
C5 C5A 1.488(3)
C5A C6 1.397(3)
C5A C9A 1.411(3)
C6 C7 1.382(3)
C6 H6 0.9500
C7 C8 1.395(3)
C7 H7 0.9500
C8 C9 1.380(4)
C8 H8 0.9500
C9 C9A 1.405(3)
C9 H9 0.9500
C9A C10 1.452(3)
C10 C11 1.338(3)
C10 H10 0.9500
C11 C11A 1.457(3)
C11 H11 0.9500
C12 C13 1.298(3)
C13 C14 1.474(3)
C13 Br 1.935(2)
C14 C15 1.396(3)
C14 C19 1.401(3)
C15 C16 1.388(3)
C15 H15 0.9500
C16 C17 1.381(5)
C16 H16 0.9500
C17 C18 1.392(4)
C17 H17 0.9500
C18 C19 1.383(3)
C18 H18 0.9500
C19 H19 0.9500

loop_
_geom_torsion_atom_site_label_1
_geom_torsion_atom_site_label_2
_geom_torsion_atom_site_label_3
_geom_torsion_atom_site_label_4
_geom_torsion
C11A C1 C2 C3 -0.2(4)
C1 C2 C3 C4 -1.4(3)
C2 C3 C4 C4A 1.2(3)
C3 C4 C4A C11A 0.5(3)
C3 C4 C4A C5 -175.3(2)
C4 C4A C5 C12 31.0(3)
C11A C4A C5 C12 -144.6(2)
C4 C4A C5 C5A -142.5(2)
C11A C4A C5 C5A 41.9(3)
C12 C5 C5A C6 -33.4(3)
C4A C5 C5A C6 140.1(2)
C12 C5 C5A C9A 144.6(2)
C4A C5 C5A C9A -42.0(3)
C9A C5A C6 C7 -2.2(3)
C5 C5A C6 C7 175.9(2)
C5A C6 C7 C8 0.1(3)
C6 C7 C8 C9 1.0(3)
C7 C8 C9 C9A 0.1(3)
C8 C9 C9A C5A -2.1(3)
C8 C9 C9A C10 177.2(2)
C6 C5A C9A C9 3.1(3)
C5 C5A C9A C9 -174.8(2)
C6 C5A C9A C10 -176.2(2)
C5 C5A C9A C10 6.0(3)
C9 C9A C10 C11 -162.4(2)
C5A C9A C10 C11 16.9(4)
C9A C10 C11 C11A -1.2(4)
C4 C4A C11A C1 -2.0(3)
C5 C4A C11A C1 173.5(2)
C4 C4A C11A C11 178.0(2)
C5 C4A C11A C11 -6.5(3)
C2 C1 C11A C4A 1.9(3)
C2 C1 C11A C11 -178.2(2)
C10 C11 C11A C4A -15.3(4)
C10 C11 C11A C1 164.8(2)
C12 C13 C14 C15 166.7(2)
Br C13 C14 C15 -16.1(3)
C12 C13 C14 C19 -13.6(3)
Br C13 C14 C19 163.62(17)
C19 C14 C15 C16 0.2(3)
C13 C14 C15 C16 179.9(2)
C14 C15 C16 C17 -0.3(4)
C15 C16 C17 C18 0.3(4)
C16 C17 C18 C19 -0.2(4)
C17 C18 C19 C14 0.1(4)
C15 C14 C19 C18 -0.1(3)
C13 C14 C19 C18 -179.8(2)
